data_4500897
loop_
_publ_author_name
'Croitor, Lilia'
'Coropceanu, Eduard B.'
'Siminel, Anatolii V.'
'Kravtsov, Victor Ch.'
'Fonari, Marina S.'

_publ_section_title
;
 Polymeric Zn(II) and Cd(II) Sulfates with Bipyridine and Dioxime Ligands:
 Supramolecular Isomerism, Chirality, and Luminescence
;
_journal_issue 8
_journal_name_full 'Crystal Growth &amp; Design'
_journal_page_first 3536
_journal_paper_doi 10.1021/cg200465f
_journal_volume 11
_journal_year 2011
_chemical_formula_moiety 'C18 H22 Cd N4 O6 S'
_chemical_formula_sum 'C18 H22 Cd N4 O6 S'
_chemical_formula_weight 534.86
_chemical_name_common
; 
catena-(mu2-1,2-bis(4-pyridyl)-ethane)-
(1,2-cyclohexanedione dioxime)-(sulfato-cadmium(II))
;
_chemical_name_systematic
; 
catena-(mu2-1,2-bis(4-pyridyl)-ethane)-
(1,2-cyclohexanedione dioxime)-(sulfato-cadmium(II))
;
_space_group_IT_number 19
_symmetry_cell_setting orthorhombic
_symmetry_space_group_name_Hall 'P 2ac 2ab'
_symmetry_space_group_name_H-M 'P 21 21 21'
_atom_sites_solution_hydrogens geom
_atom_sites_solution_primary direct
_atom_sites_solution_secondary difmap
_audit_creation_method SHELXL-97
_cell_angle_alpha 90.00
_cell_angle_beta 90.00
_cell_angle_gamma 90.00
_cell_formula_units_Z 4
_cell_length_a 9.5841(3)
_cell_length_b 10.0629(3)
_cell_length_c 23.0354(9)
_cell_measurement_reflns_used 1486
_cell_measurement_temperature 293(2)
_cell_measurement_theta_max 28.6779
_cell_measurement_theta_min 2.9292
_cell_volume 2221.62(13)
_computing_cell_refinement
;
CrysAlisPro, Agilent Technologies,
Version 1.171.34.46 (release 25-11-2010 CrysAlis171 .NET)
(compiled Nov 25 2010,17:55:46)
;
_computing_data_collection
;
CrysAlisPro, Agilent Technologies,
Version 1.171.34.46 (release 25-11-2010 CrysAlis171 .NET)
(compiled Nov 25 2010,17:55:46)
;
_computing_data_reduction
;
CrysAlisPro, Agilent Technologies,
Version 1.171.34.46 (release 25-11-2010 CrysAlis171 .NET)
(compiled Nov 25 2010,17:55:46)
;
_computing_structure_refinement 'SHELXL-97 (Sheldrick, 1997)'
_computing_structure_solution 'SHELXS-97 (Sheldrick, 1990)'
_diffrn_ambient_temperature 293(2)
_diffrn_measured_fraction_theta_full 0.998
_diffrn_measured_fraction_theta_max 0.998
_diffrn_measurement_device_type 'Xcalibur, Eos'
_diffrn_measurement_method '\w scans'
_diffrn_radiation_monochromator graphite
_diffrn_radiation_source 'fine-focus sealed tube'
_diffrn_radiation_type MoK\a
_diffrn_radiation_wavelength 0.71073
_diffrn_reflns_av_R_equivalents 0.0259
_diffrn_reflns_av_sigmaI/netI 0.0680
_diffrn_reflns_limit_h_max 7
_diffrn_reflns_limit_h_min -11
_diffrn_reflns_limit_k_max 12
_diffrn_reflns_limit_k_min -10
_diffrn_reflns_limit_l_max 28
_diffrn_reflns_limit_l_min -13
_diffrn_reflns_number 5276
_diffrn_reflns_theta_full 26.00
_diffrn_reflns_theta_max 26.00
_diffrn_reflns_theta_min 2.94
_exptl_absorpt_coefficient_mu 1.117
_exptl_absorpt_correction_T_max 1.00000
_exptl_absorpt_correction_T_min 0.95119
_exptl_absorpt_correction_type multi-scan
_exptl_absorpt_process_details
;
CrysAlisPro, Agilent Technologies,
Version 1.171.34.46 (release 25-11-2010 CrysAlis171 .NET)
(compiled Nov 25 2010,17:55:46)
Empirical absorption correction using spherical harmonics,
 implemented in SCALE3 ABSPACK scaling algorithm.
;
_exptl_crystal_colour yellow
_exptl_crystal_density_diffrn 1.599
_exptl_crystal_density_method 'not measured'
_exptl_crystal_description prism
_exptl_crystal_F_000 1080
_exptl_crystal_size_max 0.35
_exptl_crystal_size_mid 0.11
_exptl_crystal_size_min 0.04
_refine_diff_density_max 0.529
_refine_diff_density_min -0.377
_refine_diff_density_rms 0.082
_refine_ls_abs_structure_details 'Flack H D (1983), Acta Cryst. A39, 876-881'
_refine_ls_abs_structure_Flack 0.05(4)
_refine_ls_extinction_method none
_refine_ls_goodness_of_fit_ref 0.991
_refine_ls_hydrogen_treatment constr
_refine_ls_matrix_type full
_refine_ls_number_parameters 298
_refine_ls_number_reflns 3953
_refine_ls_number_restraints 36
_refine_ls_restrained_S_all 0.990
_refine_ls_R_factor_all 0.0669
_refine_ls_R_factor_gt 0.0401
_refine_ls_shift/su_max 0.001
_refine_ls_shift/su_mean 0.000
_refine_ls_structure_factor_coef Fsqd
_refine_ls_weighting_details 'calc w=1/[\s^2^(Fo^2^)+(0.0158P)^2^+0.0000P] where P=(Fo^2^+2Fc^2^)/3'
_refine_ls_weighting_scheme calc
_refine_ls_wR_factor_gt 0.0637
_refine_ls_wR_factor_ref 0.0749
_reflns_number_gt 2774
_reflns_number_total 3953
_reflns_threshold_expression >2sigma(I)
_cod_data_source_file cg200465f_si_001.cif
_cod_data_source_block 380
_cod_original_sg_symbol_H-M P212121
_cod_database_code 4500897

loop_
_symmetry_equiv_pos_as_xyz
'x, y, z'
'-x+1/2, -y, z+1/2'
'-x, y+1/2, -z+1/2'
'x+1/2, -y+1/2, -z'

loop_
_atom_site_label
_atom_site_type_symbol
_atom_site_fract_x
_atom_site_fract_y
_atom_site_fract_z
_atom_site_U_iso_or_equiv
_atom_site_adp_type
_atom_site_occupancy
_atom_site_symmetry_multiplicity
_atom_site_calc_flag
_atom_site_refinement_flags
_atom_site_disorder_assembly
_atom_site_disorder_group
Cd1 Cd -0.00327(4) 0.74984(4) 0.062080(16) 0.02610(11) Uani 1 1 d . . .
S1 S 0.23519(14) 0.55801(15) -0.00849(7) 0.0301(4) Uani 1 1 d . . .
O1 O 0.2393(4) 0.5773(5) 0.14278(19) 0.0478(13) Uani 1 1 d . . .
H1 H 0.2415 0.5381 0.1116 0.072 Uiso 1 1 calc R . .
O2 O -0.2010(4) 0.9115(5) 0.1659(2) 0.0562(14) Uani 1 1 d . . .
H2 H -0.2372 0.9321 0.1350 0.084 Uiso 1 1 calc R . .
O3 O 0.3653(3) 0.6342(4) -0.00011(19) 0.0411(13) Uani 1 1 d . . .
O4 O 0.2176(4) 0.4647(4) 0.04013(19) 0.0370(11) Uani 1 1 d . . .
O5 O 0.2396(4) 0.4857(4) -0.0642(2) 0.0409(11) Uani 1 1 d . . .
O6 O 0.1153(3) 0.6506(4) -0.00948(19) 0.0376(11) Uani 1 1 d . . .
N1 N 0.1180(5) 0.6518(5) 0.1463(2) 0.0359(14) Uani 1 1 d . . .
N2 N -0.0830(5) 0.8362(5) 0.1555(2) 0.0345(13) Uani 1 1 d . A .
N3 N 0.1580(4) 0.9221(5) 0.0750(2) 0.0291(13) Uani 1 1 d . . .
N4 N 0.8319(4) 1.5826(5) 0.0714(2) 0.0300(13) Uani 1 1 d . . .
C1 C 0.1066(6) 0.7160(6) 0.1936(3) 0.0389(17) Uani 1 1 d . A .
C2 C -0.0184(7) 0.7981(6) 0.2014(3) 0.0397(16) Uani 1 1 d . . .
C3A C -0.046(4) 0.858(4) 0.260(2) 0.080(14) Uani 0.50 1 d PU A 1
H3A1 H -0.0355 0.9535 0.2560 0.096 Uiso 0.50 1 calc PR A 1
H3A2 H -0.1430 0.8410 0.2692 0.096 Uiso 0.50 1 calc PR A 1
C4A C 0.034(4) 0.817(4) 0.3056(18) 0.101(15) Uani 0.50 1 d PU A 1
H4A1 H -0.0009 0.7321 0.3196 0.122 Uiso 0.50 1 calc PR A 1
H4A2 H 0.0263 0.8806 0.3369 0.122 Uiso 0.50 1 calc PR A 1
C5A C 0.186(3) 0.802(4) 0.2889(12) 0.122(12) Uani 0.50 1 d PU A 1
H5A1 H 0.2227 0.8884 0.2786 0.146 Uiso 0.50 1 calc PR A 1
H5A2 H 0.2378 0.7708 0.3226 0.146 Uiso 0.50 1 calc PR A 1
C3B C -0.079(4) 0.823(4) 0.2618(18) 0.049(7) Uani 0.50 1 d PU A 2
H3B1 H -0.1258 0.7444 0.2765 0.058 Uiso 0.50 1 calc PR A 2
H3B2 H -0.1443 0.8965 0.2613 0.058 Uiso 0.50 1 calc PR A 2
C4B C 0.065(4) 0.860(3) 0.3022(13) 0.074(9) Uani 0.50 1 d PU A 2
H4B1 H 0.1240 0.9245 0.2831 0.089 Uiso 0.50 1 calc PR A 2
H4B2 H 0.0395 0.8923 0.3405 0.089 Uiso 0.50 1 calc PR A 2
C5B C 0.130(3) 0.728(2) 0.3048(9) 0.077(8) Uani 0.50 1 d PU A 2
H5B1 H 0.0601 0.6594 0.3094 0.093 Uiso 0.50 1 calc PR A 2
H5B2 H 0.1952 0.7232 0.3370 0.093 Uiso 0.50 1 calc PR A 2
C6 C 0.2133(7) 0.7118(8) 0.2414(3) 0.071(3) Uani 1 1 d . . .
H6A1 H 0.2177 0.6219 0.2566 0.086 Uiso 0.50 1 calc PR A 1
H6A2 H 0.3040 0.7326 0.2251 0.086 Uiso 0.50 1 calc PR A 1
H6B1 H 0.2802 0.7833 0.2365 0.086 Uiso 0.50 1 calc PR A 2
H6B2 H 0.2633 0.6280 0.2404 0.086 Uiso 0.50 1 calc PR A 2
C7 C 0.1163(6) 1.0487(6) 0.0804(3) 0.0420(19) Uani 1 1 d . . .
H7 H 0.0230 1.0685 0.0735 0.050 Uiso 1 1 calc R . .
C8 C 0.2036(6) 1.1502(6) 0.0955(3) 0.0407(18) Uani 1 1 d . . .
H8 H 0.1694 1.2365 0.0981 0.049 Uiso 1 1 calc R . .
C9 C 0.3443(6) 1.1248(6) 0.1069(3) 0.0357(17) Uani 1 1 d . . .
C10 C 0.3863(6) 0.9949(7) 0.1008(3) 0.0395(18) Uani 1 1 d . . .
H10 H 0.4788 0.9722 0.1079 0.047 Uiso 1 1 calc R . .
C11 C 0.2934(6) 0.8985(6) 0.0842(3) 0.0380(18) Uani 1 1 d . . .
H11 H 0.3262 0.8123 0.0790 0.046 Uiso 1 1 calc R . .
C12 C 0.4469(6) 1.2357(8) 0.1196(3) 0.0501(19) Uani 1 1 d . . .
H12A H 0.5186 1.2043 0.1459 0.060 Uiso 1 1 calc R . .
H12B H 0.3989 1.3095 0.1379 0.060 Uiso 1 1 calc R . .
C13 C 0.5131(5) 1.2814(5) 0.0630(3) 0.0363(15) Uani 1 1 d . . .
H13A H 0.5530 1.2045 0.0437 0.044 Uiso 1 1 calc R . .
H13B H 0.4401 1.3160 0.0380 0.044 Uiso 1 1 calc R . .
C14 C 0.6254(5) 1.3861(6) 0.0687(3) 0.0272(14) Uani 1 1 d . . .
C15 C 0.5977(5) 1.5105(6) 0.0902(3) 0.0343(17) Uani 1 1 d . . .
H15 H 0.5093 1.5306 0.1043 0.041 Uiso 1 1 calc R . .
C16 C 0.7019(6) 1.6064(6) 0.0906(3) 0.0350(16) Uani 1 1 d . . .
H16 H 0.6809 1.6905 0.1049 0.042 Uiso 1 1 calc R . .
C17 C 0.8586(5) 1.4593(6) 0.0532(3) 0.0320(16) Uani 1 1 d . . .
H17 H 0.9484 1.4395 0.0405 0.038 Uiso 1 1 calc R . .
C18 C 0.7606(5) 1.3605(5) 0.0521(2) 0.0273(14) Uani 1 1 d . . .
H18 H 0.7855 1.2756 0.0401 0.033 Uiso 1 1 calc R . .

loop_
_atom_site_aniso_label
_atom_site_aniso_U_11
_atom_site_aniso_U_22
_atom_site_aniso_U_33
_atom_site_aniso_U_23
_atom_site_aniso_U_13
_atom_site_aniso_U_12
Cd1 0.02135(17) 0.02240(17) 0.0345(2) -0.0004(3) -0.0003(2) -0.0051(2)
S1 0.0234(7) 0.0226(7) 0.0443(10) 0.0001(8) 0.0080(8) -0.0014(7)
O1 0.042(2) 0.055(3) 0.046(3) 0.001(3) -0.007(2) 0.017(2)
O2 0.053(3) 0.074(4) 0.042(3) -0.006(3) 0.003(3) 0.023(3)
O3 0.028(2) 0.040(3) 0.056(3) 0.004(3) 0.000(2) -0.0191(19)
O4 0.034(2) 0.028(2) 0.049(3) 0.011(2) 0.006(2) -0.0035(19)
O5 0.042(2) 0.033(2) 0.048(3) -0.007(2) 0.011(3) -0.0015(19)
O6 0.033(2) 0.037(3) 0.043(3) 0.001(2) 0.004(2) 0.0155(19)
N1 0.026(3) 0.035(3) 0.047(4) 0.005(3) -0.002(3) -0.002(2)
N2 0.033(3) 0.034(3) 0.036(3) -0.007(3) 0.005(3) 0.002(2)
N3 0.028(2) 0.023(3) 0.037(3) 0.003(3) 0.004(3) -0.009(2)
N4 0.027(2) 0.024(3) 0.038(3) -0.003(3) 0.000(3) -0.003(2)
C1 0.047(4) 0.031(4) 0.038(4) -0.001(3) -0.002(4) -0.003(3)
C2 0.051(4) 0.038(4) 0.030(4) -0.009(3) 0.004(4) 0.004(3)
C3A 0.09(2) 0.10(2) 0.056(18) -0.032(18) -0.005(16) 0.008(17)
C4A 0.084(18) 0.13(3) 0.09(2) -0.009(18) -0.013(15) -0.060(17)
C5A 0.106(19) 0.17(2) 0.086(19) -0.038(19) -0.040(15) 0.015(18)
C3B 0.057(15) 0.069(16) 0.020(10) 0.007(11) 0.003(10) 0.006(12)
C4B 0.11(2) 0.089(18) 0.027(11) -0.028(12) -0.017(13) 0.032(17)
C5B 0.114(17) 0.085(17) 0.032(10) -0.028(11) -0.040(12) 0.029(13)
C6 0.070(5) 0.084(7) 0.060(5) -0.010(5) -0.027(5) 0.016(5)
C7 0.028(3) 0.030(4) 0.068(6) 0.009(4) -0.002(3) -0.010(3)
C8 0.045(4) 0.024(4) 0.053(5) -0.006(4) 0.007(4) -0.007(3)
C9 0.038(4) 0.032(4) 0.038(4) -0.002(4) 0.005(3) -0.021(3)
C10 0.027(3) 0.046(5) 0.045(5) -0.004(4) 0.006(3) -0.015(3)
C11 0.031(3) 0.025(4) 0.058(5) -0.004(3) 0.007(3) -0.005(3)
C12 0.049(4) 0.051(5) 0.050(4) -0.005(5) 0.000(3) -0.032(4)
C13 0.024(3) 0.039(4) 0.046(3) -0.004(3) -0.003(3) -0.011(3)
C14 0.029(3) 0.027(3) 0.026(4) -0.001(3) -0.003(3) -0.004(2)
C15 0.019(3) 0.032(4) 0.052(5) 0.004(4) 0.006(3) -0.004(3)
C16 0.038(4) 0.022(3) 0.044(4) -0.004(3) 0.002(3) -0.006(3)
C17 0.020(3) 0.036(4) 0.040(4) -0.002(4) 0.002(3) -0.003(3)
C18 0.027(3) 0.021(3) 0.034(4) 0.000(3) 0.005(3) -0.001(2)

loop_
_atom_type_symbol
_atom_type_description
_atom_type_scat_dispersion_real
_atom_type_scat_dispersion_imag
_atom_type_scat_source
C C 0.0033 0.0016 'International Tables Vol C Tables 4.2.6.8 and 6.1.1.4'
H H 0.0000 0.0000 'International Tables Vol C Tables 4.2.6.8 and 6.1.1.4'
N N 0.0061 0.0033 'International Tables Vol C Tables 4.2.6.8 and 6.1.1.4'
O O 0.0106 0.0060 'International Tables Vol C Tables 4.2.6.8 and 6.1.1.4'
Cd Cd -0.8075 1.2024 'International Tables Vol C Tables 4.2.6.8 and 6.1.1.4'
S S 0.1246 0.1234 'International Tables Vol C Tables 4.2.6.8 and 6.1.1.4'

loop_
_geom_angle_atom_site_label_1
_geom_angle_atom_site_label_2
_geom_angle_atom_site_label_3
_geom_angle
_geom_angle_site_symmetry_1
_geom_angle_site_symmetry_3
O3 Cd1 O6 92.80(15) 4_465 .
O3 Cd1 N4 93.11(16) 4_465 1_445
O6 Cd1 N4 95.19(16) . 1_445
O3 Cd1 N3 93.80(16) 4_465 .
O6 Cd1 N3 95.07(16) . .
N4 Cd1 N3 167.32(17) 1_445 .
O3 Cd1 N2 101.58(17) 4_465 .
O6 Cd1 N2 165.12(16) . .
N4 Cd1 N2 87.91(17) 1_445 .
N3 Cd1 N2 80.30(16) . .
O3 Cd1 N1 167.78(17) 4_465 .
O6 Cd1 N1 99.29(16) . .
N4 Cd1 N1 87.59(16) 1_445 .
N3 Cd1 N1 83.43(17) . .
N2 Cd1 N1 66.25(17) . .
O4 S1 O5 110.5(2) . .
O4 S1 O3 109.2(2) . .
O5 S1 O3 110.2(2) . .
O4 S1 O6 109.0(2) . .
O5 S1 O6 108.6(3) . .
O3 S1 O6 109.3(2) . .
N1 O1 H1 109.5 . .
N2 O2 H2 109.5 . .
S1 O3 Cd1 131.6(3) . 4_565
S1 O6 Cd1 131.6(3) . .
C1 N1 O1 113.4(5) . .
C1 N1 Cd1 115.5(4) . .
O1 N1 Cd1 124.4(4) . .
C2 N2 O2 114.5(5) . .
C2 N2 Cd1 117.9(4) . .
O2 N2 Cd1 127.2(4) . .
C11 N3 C7 116.3(5) . .
C11 N3 Cd1 122.0(4) . .
C7 N3 Cd1 121.3(4) . .
C17 N4 C16 116.5(5) . .
C17 N4 Cd1 121.0(4) . 1_665
C16 N4 Cd1 122.2(4) . 1_665
N1 C1 C2 117.4(6) . .
N1 C1 C6 123.7(6) . .
C2 C1 C6 118.9(6) . .
N2 C2 C1 117.5(6) . .
N2 C2 C3A 122.2(18) . .
C1 C2 C3A 118.8(18) . .
N2 C2 C3B 121.2(15) . .
C1 C2 C3B 120.9(15) . .
C3A C2 C3B 18(3) . .
C4A C3A C2 118(4) . .
C4A C3A H3A1 107.8 . .
C2 C3A H3A1 107.8 . .
C4A C3A H3A2 107.8 . .
C2 C3A H3A2 107.8 . .
H3A1 C3A H3A2 107.1 . .
C3A C4A C5A 112(4) . .
C3A C4A H4A1 109.2 . .
C5A C4A H4A1 109.2 . .
C3A C4A H4A2 109.2 . .
C5A C4A H4A2 109.2 . .
H4A1 C4A H4A2 107.9 . .
C6 C5A C4A 115(2) . .
C6 C5A H5A1 108.5 . .
C4A C5A H5A1 108.5 . .
C6 C5A H5A2 108.5 . .
C4A C5A H5A2 108.5 . .
H5A1 C5A H5A2 107.5 . .
C2 C3B C4B 103(2) . .
C2 C3B H3B1 111.1 . .
C4B C3B H3B1 111.1 . .
C2 C3B H3B2 111.1 . .
C4B C3B H3B2 111.1 . .
H3B1 C3B H3B2 109.1 . .
C5B C4B C3B 100(2) . .
C5B C4B H4B1 111.8 . .
C3B C4B H4B1 111.8 . .
C5B C4B H4B2 111.8 . .
C3B C4B H4B2 111.8 . .
H4B1 C4B H4B2 109.5 . .
C4B C5B C6 105(2) . .
C4B C5B H5B1 110.8 . .
C6 C5B H5B1 110.8 . .
C4B C5B H5B2 110.8 . .
C6 C5B H5B2 110.8 . .
H5B1 C5B H5B2 108.8 . .
C5A C6 C1 114.6(13) . .
C5A C6 C5B 35.9(13) . .
C1 C6 C5B 108.2(10) . .
C5A C6 H6A1 108.6 . .
C1 C6 H6A1 108.6 . .
C5B C6 H6A1 78.4 . .
C5A C6 H6A2 108.6 . .
C1 C6 H6A2 108.6 . .
C5B C6 H6A2 138.2 . .
H6A1 C6 H6A2 107.6 . .
C5A C6 H6B1 75.0 . .
C1 C6 H6B1 110.1 . .
C5B C6 H6B1 110.1 . .
H6A1 C6 H6B1 134.8 . .
H6A2 C6 H6B1 37.2 . .
C5A C6 H6B2 130.6 . .
C1 C6 H6B2 110.1 . .
C5B C6 H6B2 110.1 . .
H6A1 C6 H6B2 34.6 . .
H6A2 C6 H6B2 74.7 . .
H6B1 C6 H6B2 108.4 . .
N3 C7 C8 123.5(5) . .
N3 C7 H7 118.2 . .
C8 C7 H7 118.2 . .
C7 C8 C9 120.2(6) . .
C7 C8 H8 119.9 . .
C9 C8 H8 119.9 . .
C10 C9 C8 115.9(6) . .
C10 C9 C12 122.0(6) . .
C8 C9 C12 121.8(6) . .
C11 C10 C9 120.7(6) . .
C11 C10 H10 119.6 . .
C9 C10 H10 119.6 . .
N3 C11 C10 123.3(6) . .
N3 C11 H11 118.3 . .
C10 C11 H11 118.3 . .
C9 C12 C13 109.1(5) . .
C9 C12 H12A 109.9 . .
C13 C12 H12A 109.9 . .
C9 C12 H12B 109.9 . .
C13 C12 H12B 109.9 . .
H12A C12 H12B 108.3 . .
C14 C13 C12 115.6(5) . .
C14 C13 H13A 108.4 . .
C12 C13 H13A 108.4 . .
C14 C13 H13B 108.4 . .
C12 C13 H13B 108.4 . .
H13A C13 H13B 107.4 . .
C15 C14 C18 117.0(5) . .
C15 C14 C13 122.0(5) . .
C18 C14 C13 121.1(5) . .
C14 C15 C16 119.8(5) . .
C14 C15 H15 120.1 . .
C16 C15 H15 120.1 . .
N4 C16 C15 122.8(6) . .
N4 C16 H16 118.6 . .
C15 C16 H16 118.6 . .
N4 C17 C18 123.3(5) . .
N4 C17 H17 118.3 . .
C18 C17 H17 118.3 . .
C17 C18 C14 120.4(5) . .
C17 C18 H18 119.8 . .
C14 C18 H18 119.8 . .

loop_
_geom_bond_atom_site_label_1
_geom_bond_atom_site_label_2
_geom_bond_distance
_geom_bond_site_symmetry_2
Cd1 O3 2.233(4) 4_465
Cd1 O6 2.238(4) .
Cd1 N4 2.318(4) 1_445
Cd1 N3 2.341(4) .
Cd1 N2 2.443(5) .
Cd1 N1 2.468(5) .
S1 O4 1.471(4) .
S1 O5 1.476(4) .
S1 O3 1.476(4) .
S1 O6 1.479(4) .
O1 N1 1.385(6) .
O1 H1 0.8200 .
O2 N2 1.383(6) .
O2 H2 0.8200 .
O3 Cd1 2.233(4) 4_565
N1 C1 1.272(7) .
N2 C2 1.284(7) .
N3 C11 1.336(7) .
N3 C7 1.341(8) .
N4 C17 1.335(7) .
N4 C16 1.343(7) .
N4 Cd1 2.318(4) 1_665
C1 C2 1.466(8) .
C1 C6 1.503(8) .
C2 C3A 1.49(5) .
C2 C3B 1.53(4) .
C3A C4A 1.37(6) .
C3A H3A1 0.9700 .
C3A H3A2 0.9700 .
C4A C5A 1.52(5) .
C4A H4A1 0.9700 .
C4A H4A2 0.9700 .
C5A C6 1.44(3) .
C5A H5A1 0.9700 .
C5A H5A2 0.9700 .
C3B C4B 1.70(5) .
C3B H3B1 0.9700 .
C3B H3B2 0.9700 .
C4B C5B 1.47(4) .
C4B H4B1 0.9700 .
C4B H4B2 0.9700 .
C5B C6 1.67(3) .
C5B H5B1 0.9700 .
C5B H5B2 0.9700 .
C6 H6A1 0.9700 .
C6 H6A2 0.9700 .
C6 H6B1 0.9700 .
C6 H6B2 0.9700 .
C7 C8 1.365(8) .
C7 H7 0.9300 .
C8 C9 1.398(8) .
C8 H8 0.9300 .
C9 C10 1.375(9) .
C9 C12 1.516(8) .
C10 C11 1.372(8) .
C10 H10 0.9300 .
C11 H11 0.9300 .
C12 C13 1.521(8) .
C12 H12A 0.9700 .
C12 H12B 0.9700 .
C13 C14 1.512(7) .
C13 H13A 0.9700 .
C13 H13B 0.9700 .
C14 C15 1.372(8) .
C14 C18 1.375(7) .
C15 C16 1.389(7) .
C15 H15 0.9300 .
C16 H16 0.9300 .
C17 C18 1.367(7) .
C17 H17 0.9300 .
C18 H18 0.9300 .

loop_
_geom_hbond_atom_site_label_D
_geom_hbond_atom_site_label_H
_geom_hbond_atom_site_label_A
_geom_hbond_distance_DH
_geom_hbond_distance_HA
_geom_hbond_distance_DA
_geom_hbond_angle_DHA
_geom_hbond_site_symmetry_A
O1 H1 O4 0.82 1.82 2.630(6) 170.2 .
O2 H2 O5 0.82 1.84 2.624(6) 159.2 4_465
